data_7007478
loop_
_publ_author_name
'Thompson, Amber L.'
'Parker, David'
'Fulton, David A.'
'Howard, Judith A. K.'
'Pandya, Shashi U.'
'Puschmann, Horst'
'Senanayake, Kanthi'
'Stenson, Philip A.'
'Badari, Alessandra'
'Botta, Mauro'
'Avedano, Stefano'
'Aime, Silvio'

_publ_section_title
;
 On the role of the counter-ion in defining water structure and
 dynamics: order, structure and dynamics in hydrophilic and hydrophobic
 gadolinium salt complexes.
;
_journal_issue 47
_journal_name_full 'Dalton transactions (Cambridge, England : 2003)'
_journal_page_first 5605
_journal_page_last 5616
_journal_paper_doi 10.1039/b606206g
_journal_year 2006
_chemical_absolute_configuration syn
_chemical_formula_moiety 'C48 H66 Gd N8 O5, 3Br'
_chemical_formula_sum 'C48 H66 Br3 Gd N8 O5'
_chemical_formula_weight 1232.07
_chemical_melting_point ?
_chemical_name_common (Gd.DOTAPh)Br!3$
_chemical_name_systematic
;
[Gd.DOTAPh]Br~3~
;
_space_group_IT_number 94
_symmetry_cell_setting tetragonal
_symmetry_space_group_name_Hall 'P 4n 2n'
_symmetry_space_group_name_H-M 'P 42 21 2'
_atom_sites_solution_hydrogens geom
_atom_sites_solution_primary direct
_atom_sites_solution_secondary difmap
_cell_angle_alpha 90.00
_cell_angle_beta 90.00
_cell_angle_gamma 90.00
_cell_formula_units_Z 4
_cell_length_a 19.0018(11)
_cell_length_b 19.0018(11)
_cell_length_c 14.7698(11)
_cell_measurement_reflns_used 5778
_cell_measurement_temperature 300(2)
_cell_measurement_theta_max 27.299
_cell_measurement_theta_min 2.143
_cell_volume 5332.9(6)
_computing_cell_refinement 'SMART-NT V6.1 (Bruker, 2000)'
_computing_data_collection 'SMART-NT V6.1 (Bruker, 2000)'
_computing_data_reduction 'SAINT-NT V6.45A (Bruker, 2000)'
_computing_molecular_graphics 'Bruker SHELXTL'
_computing_publication_material 'Bruker SHELXTL'
_computing_structure_refinement 'SHELXL-97 (Sheldrick, 1997)'
_computing_structure_solution 'SHELXS-97 (Sheldrick, 1997)'
_diffrn_ambient_temperature 300(2)
_diffrn_detector_area_resol_mean 8
_diffrn_measured_fraction_theta_full 0.998
_diffrn_measured_fraction_theta_max 0.998
_diffrn_measurement_device_type 'Bruker SMART CCD 1K area detector'
_diffrn_measurement_method \w-scans
_diffrn_radiation_monochromator graphite
_diffrn_radiation_source 'fine-focus sealed tube'
_diffrn_radiation_type MoK\a
_diffrn_radiation_wavelength 0.71073
_diffrn_reflns_av_R_equivalents 0.1651
_diffrn_reflns_av_sigmaI/netI 0.0673
_diffrn_reflns_limit_h_max 25
_diffrn_reflns_limit_h_min -25
_diffrn_reflns_limit_k_max 25
_diffrn_reflns_limit_k_min -25
_diffrn_reflns_limit_l_max 19
_diffrn_reflns_limit_l_min -19
_diffrn_reflns_number 61193
_diffrn_reflns_theta_full 28.31
_diffrn_reflns_theta_max 28.31
_diffrn_reflns_theta_min 1.52
_exptl_absorpt_coefficient_mu 3.541
_exptl_absorpt_correction_T_max 0.7116
_exptl_absorpt_correction_T_min 0.1383
_exptl_absorpt_correction_type integration
_exptl_absorpt_process_details 'XPREP (SHELXTL,1997)'
_exptl_crystal_colour colourless
_exptl_crystal_density_diffrn 1.535
_exptl_crystal_density_meas ?
_exptl_crystal_density_method .
_exptl_crystal_description block
_exptl_crystal_F_000 2476
_exptl_crystal_size_max 0.66
_exptl_crystal_size_mid 0.14
_exptl_crystal_size_min 0.10
_refine_diff_density_max 1.396
_refine_diff_density_min -1.348
_refine_diff_density_rms 0.123
_refine_ls_abs_structure_details 'Flack H D (1983), Acta Cryst. A39, 876-881'
_refine_ls_abs_structure_Flack -0.05(2)
_refine_ls_extinction_method none
_refine_ls_goodness_of_fit_ref 1.048
_refine_ls_hydrogen_treatment constr
_refine_ls_matrix_type full
_refine_ls_number_parameters 220
_refine_ls_number_reflns 6634
_refine_ls_number_restraints 1
_refine_ls_restrained_S_all 1.047
_refine_ls_R_factor_all 0.0848
_refine_ls_R_factor_gt 0.0443
_refine_ls_shift/su_max 0.001
_refine_ls_shift/su_mean 0.000
_refine_ls_structure_factor_coef Fsqd
_refine_ls_weighting_details 'calc w=1/[\s^2^(Fo^2^)+(0.0290P)^2^+16.4803P] where P=(Fo^2^+2Fc^2^)/3'
_refine_ls_weighting_scheme calc
_refine_ls_wR_factor_gt 0.0968
_refine_ls_wR_factor_ref 0.1188
_reflns_number_gt 4674
_reflns_number_total 6634
_reflns_threshold_expression >2sigma(I)
_cod_data_source_file b606206g.txt
_cod_data_source_block '[Gd.2]Br3'
_cod_depositor_comments
;
The following automatic conversions were performed:
'_symmetry_cell_setting' value 'Tetragonal' changed to 'tetragonal'
according to '/home/adriana/struct/CIF-dictionaries/cif_core.dic'
dictionary named 'cif_core.dic' version 2.4.1 from 2010-06-29.

Automatic conversion script
Id: cif_fix_enum 1555 2011-01-17 13:19:09Z saulius 

The following automatic conversions were performed:

'_chemical_melting_point' value 'not measured' was changed to '?' -
the value is undefined or not given.

Automatic conversion script
Id: cif_fix_values 1569 2011-02-09 13:29:24Z adriana 
;
_cod_original_sg_symbol_H-M P4(2)2(1)2
_cod_database_code 7007478

loop_
_symmetry_equiv_pos_as_xyz
'x, y, z'
'-x, -y, z'
'-y+1/2, x+1/2, z+1/2'
'y+1/2, -x+1/2, z+1/2'
'-x+1/2, y+1/2, -z+1/2'
'x+1/2, -y+1/2, -z+1/2'
'y, x, -z'
'-y, -x, -z'

loop_
_atom_site_label
_atom_site_type_symbol
_atom_site_fract_x
_atom_site_fract_y
_atom_site_fract_z
_atom_site_U_iso_or_equiv
_atom_site_adp_type
_atom_site_occupancy
_atom_site_symmetry_multiplicity
_atom_site_calc_flag
_atom_site_refinement_flags
_atom_site_disorder_assembly
_atom_site_disorder_group
Gd1 Gd 0.827032(12) 0.827032(12) 0.0000 0.02410(9) Uani 1 2 d S C .
N1 N 0.8367(3) 0.6892(3) 0.0449(3) 0.0327(12) Uani 1 1 d . C .
N2 N 0.7385(3) 0.7882(3) 0.1377(3) 0.0311(11) Uani 1 1 d . C .
N3 N 1.0096(3) 0.6819(4) -0.0565(4) 0.0479(15) Uani 1 1 d . . .
H3C H 1.0201 0.6397 -0.0404 0.057 Uiso 1 1 calc R A 1
N4 N 0.8807(3) 0.8279(3) 0.2958(4) 0.0445(14) Uani 1 1 d . . .
H4C H 0.8589 0.8217 0.3462 0.053 Uiso 1 1 calc R B 1
O1 O 0.9310(2) 0.7703(2) -0.0502(3) 0.0392(11) Uani 1 1 d . . .
O2 O 0.8775(2) 0.8268(3) 0.1446(3) 0.0362(10) Uani 1 1 d . . .
C1 C 0.8064(5) 0.6761(5) 0.1372(5) 0.044(2) Uani 1 1 d . . .
H1A H 0.8386 0.6937 0.1828 0.053 Uiso 1 1 calc R . .
H1B H 0.8011 0.6258 0.1463 0.053 Uiso 1 1 calc R . .
C2 C 0.7362(4) 0.7112(3) 0.1486(5) 0.043(2) Uani 1 1 d . . .
H2A H 0.7036 0.6918 0.1045 0.052 Uiso 1 1 calc R . .
H2B H 0.7180 0.7003 0.2083 0.052 Uiso 1 1 calc R . .
C3 C 0.6657(4) 0.8137(4) 0.1201(5) 0.0363(18) Uani 1 1 d . . .
H3A H 0.6631 0.8636 0.1335 0.044 Uiso 1 1 calc R . .
H3B H 0.6333 0.7894 0.1601 0.044 Uiso 1 1 calc R . .
C4 C 0.6433(3) 0.8015(4) 0.0225(4) 0.0458(19) Uani 1 1 d . . .
H4A H 0.6432 0.7513 0.0105 0.055 Uiso 1 1 calc R . .
H4B H 0.5955 0.8185 0.0148 0.055 Uiso 1 1 calc R . .
C5 C 0.9122(4) 0.6728(4) 0.0474(5) 0.0430(16) Uani 1 1 d . . .
H5A H 0.9188 0.6226 0.0398 0.052 Uiso 1 1 calc R C .
H5B H 0.9312 0.6861 0.1059 0.052 Uiso 1 1 calc R . .
C6 C 0.9509(4) 0.7111(4) -0.0256(4) 0.0383(16) Uani 1 1 d . C .
C7 C 0.7667(3) 0.8221(4) 0.2209(4) 0.0399(15) Uani 1 1 d . . .
H7A H 0.7518 0.7956 0.2737 0.048 Uiso 1 1 calc R C .
H7B H 0.7480 0.8694 0.2260 0.048 Uiso 1 1 calc R . .
C8 C 0.8452(3) 0.8249(3) 0.2176(4) 0.0344(18) Uani 1 1 d . C .
C9 C 1.0565(4) 0.7200(5) -0.1171(5) 0.057(2) Uani 0.60 1 d P C 1
H9A H 1.0650 0.7684 -0.0971 0.068 Uiso 0.60 1 calc PR C 1
C10 C 1.0256(6) 0.7164(5) -0.2151(5) 0.0589(13) Uiso 0.60 1 d PG C 1
C11 C 1.0129(6) 0.7784(4) -0.2623(7) 0.0589(13) Uiso 0.60 1 d PG C 1
H11A H 1.0212 0.8216 -0.2348 0.071 Uiso 0.60 1 calc PR C 1
C12 C 0.9877(6) 0.7758(4) -0.3506(6) 0.0589(13) Uiso 0.60 1 d PG C 1
H12A H 0.9791 0.8172 -0.3822 0.071 Uiso 0.60 1 calc PR C 1
C13 C 0.9752(5) 0.7111(5) -0.3917(5) 0.0589(13) Uiso 0.60 1 d PG C 1
H13A H 0.9583 0.7094 -0.4507 0.071 Uiso 0.60 1 calc PR C 1
C14 C 0.9879(6) 0.6491(4) -0.3445(6) 0.0589(13) Uiso 0.60 1 d PG C 1
H14A H 0.9795 0.6059 -0.3720 0.071 Uiso 0.60 1 calc PR C 1
C15 C 1.0131(6) 0.6518(4) -0.2562(6) 0.0589(13) Uiso 0.60 1 d PG C 1
H15A H 1.0216 0.6103 -0.2246 0.071 Uiso 0.60 1 calc PR C 1
C16 C 1.1250(7) 0.6732(8) -0.1139(10) 0.052(3) Uiso 0.60 1 d P C 1
H16A H 1.1377 0.6644 -0.0520 0.078 Uiso 0.60 1 calc PR C 1
H16B H 1.1628 0.6974 -0.1438 0.078 Uiso 0.60 1 calc PR C 1
H16C H 1.1163 0.6292 -0.1439 0.078 Uiso 0.60 1 calc PR C 1
C9A C 1.0565(4) 0.7200(5) -0.1171(5) 0.057(2) Uani 0.40 1 d P C 2
H9B H 1.0546 0.7673 -0.0908 0.068 Uiso 0.40 1 calc PR C 2
C10A C 1.0301(8) 0.7334(7) -0.2064(8) 0.0589(13) Uiso 0.40 1 d PG C 2
C11A C 1.0247(8) 0.8007(6) -0.2425(9) 0.0589(13) Uiso 0.40 1 d PG C 2
H11B H 1.0391 0.8394 -0.2086 0.071 Uiso 0.40 1 calc PR C 2
C12A C 0.9979(8) 0.8102(6) -0.3292(9) 0.0589(13) Uiso 0.40 1 d PG C 2
H12B H 0.9943 0.8553 -0.3533 0.071 Uiso 0.40 1 calc PR C 2
C13A C 0.9764(7) 0.7524(7) -0.3798(7) 0.0589(13) Uiso 0.40 1 d PG C 2
H13B H 0.9584 0.7588 -0.4377 0.071 Uiso 0.40 1 calc PR C 2
C14A C 0.9818(8) 0.6850(6) -0.3437(9) 0.0589(13) Uiso 0.40 1 d PG C 2
H14B H 0.9675 0.6464 -0.3775 0.071 Uiso 0.40 1 calc PR C 2
C15A C 1.0087(8) 0.6755(6) -0.2570(9) 0.0589(13) Uiso 0.40 1 d PG C 2
H15B H 1.0123 0.6305 -0.2328 0.071 Uiso 0.40 1 calc PR C 2
C16A C 1.1318(11) 0.7066(12) -0.1156(15) 0.052(3) Uiso 0.40 1 d P C 2
H16D H 1.1490 0.7110 -0.0547 0.078 Uiso 0.40 1 calc PR C 2
H16E H 1.1553 0.7402 -0.1537 0.078 Uiso 0.40 1 calc PR C 2
H16F H 1.1409 0.6599 -0.1374 0.078 Uiso 0.40 1 calc PR C 2
C17 C 0.9572(4) 0.8416(4) 0.2958(5) 0.0485(19) Uani 0.60 1 d P D 1
H17A H 0.9659 0.8858 0.2635 0.058 Uiso 0.60 1 calc PR D 1
C18 C 1.0006(6) 0.7837(4) 0.2512(7) 0.0572(12) Uiso 0.60 1 d PG D 1
C19 C 1.0500(6) 0.8045(4) 0.1872(7) 0.0572(12) Uiso 0.60 1 d PG D 1
H19A H 1.0555 0.8519 0.1734 0.069 Uiso 0.60 1 calc PR D 1
C20 C 1.0911(5) 0.7543(5) 0.1437(6) 0.0572(12) Uiso 0.60 1 d PG D 1
H20A H 1.1242 0.7682 0.1009 0.069 Uiso 0.60 1 calc PR D 1
C21 C 1.0829(5) 0.6834(4) 0.1644(7) 0.0572(12) Uiso 0.60 1 d PG D 1
H21A H 1.1105 0.6499 0.1353 0.069 Uiso 0.60 1 calc PR D 1
C22 C 1.0335(5) 0.6627(4) 0.2284(7) 0.0572(12) Uiso 0.60 1 d PG D 1
H22A H 1.0280 0.6153 0.2422 0.069 Uiso 0.60 1 calc PR D 1
C23 C 0.9923(5) 0.7128(5) 0.2719(7) 0.0572(12) Uiso 0.60 1 d PG D 1
H23A H 0.9593 0.6990 0.3147 0.069 Uiso 0.60 1 calc PR D 1
C24 C 0.9834(9) 0.8495(8) 0.3923(11) 0.055(3) Uiso 0.60 1 d P D 1
H24A H 0.9596 0.8882 0.4208 0.083 Uiso 0.60 1 calc PR D 1
H24B H 1.0331 0.8582 0.3919 0.083 Uiso 0.60 1 calc PR D 1
H24C H 0.9739 0.8070 0.4254 0.083 Uiso 0.60 1 calc PR D 1
C17A C 0.9572(4) 0.8416(4) 0.2958(5) 0.0485(19) Uani 0.40 1 d P D 2
H17B H 0.9654 0.8778 0.2496 0.058 Uiso 0.40 1 calc PR D 2
C18A C 0.9957(8) 0.7775(6) 0.2647(10) 0.0572(12) Uiso 0.40 1 d PG D 2
C19A C 1.0425(8) 0.7818(6) 0.1926(10) 0.0572(12) Uiso 0.40 1 d PG D 2
H19B H 1.0534 0.8253 0.1675 0.069 Uiso 0.40 1 calc PR D 2
C20A C 1.0731(7) 0.7210(7) 0.1580(8) 0.0572(12) Uiso 0.40 1 d PG D 2
H20B H 1.1044 0.7239 0.1098 0.069 Uiso 0.40 1 calc PR D 2
C21A C 1.0568(7) 0.6559(6) 0.1956(9) 0.0572(12) Uiso 0.40 1 d PG D 2
H21B H 1.0773 0.6153 0.1725 0.069 Uiso 0.40 1 calc PR D 2
C22A C 1.0100(8) 0.6516(6) 0.2677(9) 0.0572(12) Uiso 0.40 1 d PG D 2
H22B H 0.9991 0.6081 0.2928 0.069 Uiso 0.40 1 calc PR D 2
C23A C 0.9794(7) 0.7124(7) 0.3022(9) 0.0572(12) Uiso 0.40 1 d PG D 2
H23B H 0.9481 0.7095 0.3505 0.069 Uiso 0.40 1 calc PR D 2
C24A C 0.9783(14) 0.8757(12) 0.3892(17) 0.055(3) Uiso 0.40 1 d P D 2
H24D H 0.9581 0.9219 0.3936 0.083 Uiso 0.40 1 calc PR D 2
H24E H 1.0286 0.8791 0.3930 0.083 Uiso 0.40 1 calc PR D 2
H24F H 0.9611 0.8469 0.4378 0.083 Uiso 0.40 1 calc PR D 2
O1W O 0.91559(19) 0.91559(19) 0.0000 0.0439(14) Uani 1 2 d SD . .
H1W H 0.927(5) 0.941(4) 0.049(3) 0.07(3) Uiso 1 1 d D . .
Br1 Br 1.0000 1.0000 0.16239(9) 0.1273(8) Uani 1 2 d S . .
Br2 Br 0.80288(4) 0.80288(4) 0.5000 0.0601(3) Uani 1 2 d S . .
Br3 Br 1.0000 0.5000 -0.03921(13) 0.0972(6) Uani 1 2 d S . .

loop_
_atom_site_aniso_label
_atom_site_aniso_U_11
_atom_site_aniso_U_22
_atom_site_aniso_U_33
_atom_site_aniso_U_23
_atom_site_aniso_U_13
_atom_site_aniso_U_12
Gd1 0.02695(11) 0.02695(11) 0.01840(15) 0.0003(2) -0.0003(2) 0.00170(14)
N1 0.042(3) 0.032(3) 0.024(3) 0.005(2) 0.003(2) 0.006(2)
N2 0.030(3) 0.039(3) 0.024(3) 0.000(2) 0.000(2) -0.001(2)
N3 0.046(3) 0.061(4) 0.037(3) 0.004(3) 0.002(3) 0.017(3)
N4 0.048(3) 0.068(4) 0.017(3) -0.002(3) -0.006(2) -0.010(3)
O1 0.038(3) 0.044(3) 0.035(3) 0.003(2) 0.008(2) 0.004(2)
O2 0.035(2) 0.052(3) 0.022(2) 0.004(2) -0.0007(18) -0.004(2)
C1 0.058(5) 0.037(4) 0.037(4) 0.010(4) 0.014(4) 0.002(4)
C2 0.050(4) 0.042(4) 0.038(4) 0.006(3) 0.011(3) -0.010(4)
C3 0.028(4) 0.052(5) 0.030(4) -0.007(3) 0.004(3) 0.003(4)
C4 0.028(3) 0.070(5) 0.040(5) 0.001(3) -0.002(3) -0.009(3)
C5 0.047(4) 0.045(4) 0.037(4) 0.008(3) 0.006(3) 0.021(4)
C6 0.040(4) 0.046(4) 0.029(4) 0.002(3) -0.001(3) 0.012(3)
C7 0.041(4) 0.058(4) 0.021(3) -0.004(3) 0.001(3) 0.008(3)
C8 0.041(4) 0.040(4) 0.022(3) 0.005(3) -0.001(2) -0.001(3)
C9 0.043(4) 0.086(6) 0.041(5) -0.007(4) 0.012(3) 0.013(4)
C9A 0.043(4) 0.086(6) 0.041(5) -0.007(4) 0.012(3) 0.013(4)
C17 0.047(4) 0.072(6) 0.026(4) 0.001(3) -0.004(3) -0.011(4)
C17A 0.047(4) 0.072(6) 0.026(4) 0.001(3) -0.004(3) -0.011(4)
O1W 0.051(2) 0.051(2) 0.029(3) 0.011(4) -0.011(4) -0.025(3)
Br1 0.231(3) 0.0961(13) 0.0547(8) 0.000 0.000 -0.0995(13)
Br2 0.0718(4) 0.0718(4) 0.0368(5) -0.0069(7) 0.0069(7) -0.0040(5)
Br3 0.1254(14) 0.0594(9) 0.1066(13) 0.000 0.000 0.0253(9)

loop_
_atom_type_symbol
_atom_type_description
_atom_type_scat_dispersion_real
_atom_type_scat_dispersion_imag
_atom_type_scat_source
C C 0.0033 0.0016 'International Tables Vol C Tables 4.2.6.8 and 6.1.1.4'
H H 0.0000 0.0000 'International Tables Vol C Tables 4.2.6.8 and 6.1.1.4'
N N 0.0061 0.0033 'International Tables Vol C Tables 4.2.6.8 and 6.1.1.4'
O O 0.0106 0.0060 'International Tables Vol C Tables 4.2.6.8 and 6.1.1.4'
Br Br -0.2901 2.4595 'International Tables Vol C Tables 4.2.6.8 and 6.1.1.4'
Gd Gd -0.1653 3.9035 'International Tables Vol C Tables 4.2.6.8 and 6.1.1.4'

loop_
_exptl_crystal_face_index_h
_exptl_crystal_face_index_k
_exptl_crystal_face_index_l
_exptl_crystal_face_perp_dist
1.00 0.00 0.00 0.0700
-1.00 0.00 0.00 0.0700
0.00 0.00 1.00 0.0600
0.00 0.00 -1.00 0.6000
0.00 1.00 0.00 0.0500
0.00 -1.00 0.00 0.0500

loop_
_geom_angle_atom_site_label_1
_geom_angle_atom_site_label_2
_geom_angle_atom_site_label_3
_geom_angle
_geom_angle_site_symmetry_1
_geom_angle_site_symmetry_3
_geom_angle_publ_flag
O2 Gd1 O2 146.5(2) 7 . ?
O2 Gd1 O1 84.43(16) 7 . ?
O2 Gd1 O1 86.74(16) . . ?
O2 Gd1 O1 86.74(16) 7 7 ?
O2 Gd1 O1 84.43(16) . 7 ?
O1 Gd1 O1 149.0(2) . 7 ?
O2 Gd1 O1W 73.27(11) 7 . ?
O2 Gd1 O1W 73.27(11) . . ?
O1 Gd1 O1W 74.49(11) . . ?
O1 Gd1 O1W 74.49(11) 7 . ?
O2 Gd1 N1 75.32(16) 7 7 ?
O2 Gd1 N1 128.28(15) . 7 ?
O1 Gd1 N1 139.51(16) . 7 ?
O1 Gd1 N1 65.14(15) 7 7 ?
O1W Gd1 N1 129.48(11) . 7 ?
O2 Gd1 N1 128.28(15) 7 . ?
O2 Gd1 N1 75.32(16) . . ?
O1 Gd1 N1 65.14(15) . . ?
O1 Gd1 N1 139.51(16) 7 . ?
O1W Gd1 N1 129.48(11) . . ?
N1 Gd1 N1 101.0(2) 7 . ?
O2 Gd1 N2 64.75(15) 7 7 ?
O2 Gd1 N2 141.83(16) . 7 ?
O1 Gd1 N2 73.33(16) . 7 ?
O1 Gd1 N2 128.37(16) 7 7 ?
O1W Gd1 N2 128.65(11) . 7 ?
N1 Gd1 N2 66.37(15) 7 7 ?
N1 Gd1 N2 66.84(15) . 7 ?
O2 Gd1 N2 141.83(16) 7 . ?
O2 Gd1 N2 64.75(15) . . ?
O1 Gd1 N2 128.37(16) . . ?
O1 Gd1 N2 73.33(16) 7 . ?
O1W Gd1 N2 128.65(11) . . ?
N1 Gd1 N2 66.84(15) 7 . ?
N1 Gd1 N2 66.37(15) . . ?
N2 Gd1 N2 102.7(2) 7 . ?
C5 N1 C4 109.4(5) . 7 ?
C5 N1 C1 108.5(5) . . ?
C4 N1 C1 109.8(6) 7 . ?
C5 N1 Gd1 106.1(4) . . ?
C4 N1 Gd1 112.0(4) 7 . ?
C1 N1 Gd1 110.9(4) . . ?
C2 N2 C7 110.6(5) . . ?
C2 N2 C3 108.3(5) . . ?
C7 N2 C3 109.7(5) . . ?
C2 N2 Gd1 111.6(4) . . ?
C7 N2 Gd1 106.0(4) . . ?
C3 N2 Gd1 110.7(4) . . ?
C6 N3 C9 121.2(7) . . ?
C6 N3 H3C 119.4 . . ?
C9 N3 H3C 119.4 . . ?
C8 N4 C17 120.2(6) . . ?
C8 N4 H4C 119.9 . . ?
C17 N4 H4C 119.9 . . ?
C6 O1 Gd1 125.2(4) . . ?
C8 O2 Gd1 126.2(4) . . ?
N1 C1 C2 111.7(6) . . ?
N1 C1 H1A 109.3 . . ?
C2 C1 H1A 109.3 . . ?
N1 C1 H1B 109.3 . . ?
C2 C1 H1B 109.3 . . ?
H1A C1 H1B 107.9 . . ?
N2 C2 C1 113.7(6) . . ?
N2 C2 H2A 108.8 . . ?
C1 C2 H2A 108.8 . . ?
N2 C2 H2B 108.8 . . ?
C1 C2 H2B 108.8 . . ?
H2A C2 H2B 107.7 . . ?
N2 C3 C4 112.1(6) . . ?
N2 C3 H3A 109.2 . . ?
C4 C3 H3A 109.2 . . ?
N2 C3 H3B 109.2 . . ?
C4 C3 H3B 109.2 . . ?
H3A C3 H3B 107.9 . . ?
N1 C4 C3 113.8(6) 7 . ?
N1 C4 H4A 108.8 7 . ?
C3 C4 H4A 108.8 . . ?
N1 C4 H4B 108.8 7 . ?
C3 C4 H4B 108.8 . . ?
H4A C4 H4B 107.7 . . ?
N1 C5 C6 111.1(5) . . ?
N1 C5 H5A 109.4 . . ?
C6 C5 H5A 109.4 . . ?
N1 C5 H5B 109.4 . . ?
C6 C5 H5B 109.4 . . ?
H5A C5 H5B 108.0 . . ?
O1 C6 N3 122.4(7) . . ?
O1 C6 C5 120.1(6) . . ?
N3 C6 C5 117.4(6) . . ?
N2 C7 C8 110.3(5) . . ?
N2 C7 H7A 109.6 . . ?
C8 C7 H7A 109.6 . . ?
N2 C7 H7B 109.6 . . ?
C8 C7 H7B 109.6 . . ?
H7A C7 H7B 108.1 . . ?
O2 C8 N4 119.9(6) . . ?
O2 C8 C7 121.6(5) . . ?
N4 C8 C7 118.5(6) . . ?
N3 C9 C10 108.6(7) . . ?
N3 C9 C16 101.9(8) . . ?
C10 C9 C16 108.2(8) . . ?
N3 C9 H9A 112.5 . . ?
C10 C9 H9A 112.5 . . ?
C16 C9 H9A 112.5 . . ?
C11 C10 C15 120.0 . . ?
C11 C10 C9 119.5(7) . . ?
C15 C10 C9 120.5(7) . . ?
C10 C11 C12 120.0 . . ?
C10 C11 H11A 120.0 . . ?
C12 C11 H11A 120.0 . . ?
C11 C12 C13 120.0 . . ?
C11 C12 H12A 120.0 . . ?
C13 C12 H12A 120.0 . . ?
C12 C13 C14 120.0 . . ?
C12 C13 H13A 120.0 . . ?
C14 C13 H13A 120.0 . . ?
C15 C14 C13 120.0 . . ?
C15 C14 H14A 120.0 . . ?
C13 C14 H14A 120.0 . . ?
C14 C15 C10 120.0 . . ?
C14 C15 H15A 120.0 . . ?
C10 C15 H15A 120.0 . . ?
C11A C10A C15A 120.0 . . ?
C10A C11A C12A 120.0 . . ?
C10A C11A H11B 120.0 . . ?
C12A C11A H11B 120.0 . . ?
C11A C12A C13A 120.0 . . ?
C11A C12A H12B 120.0 . . ?
C13A C12A H12B 120.0 . . ?
C14A C13A C12A 120.0 . . ?
C14A C13A H13B 120.0 . . ?
C12A C13A H13B 120.0 . . ?
C13A C14A C15A 120.0 . . ?
C13A C14A H14B 120.0 . . ?
C15A C14A H14B 120.0 . . ?
C14A C15A C10A 120.0 . . ?
C14A C15A H15B 120.0 . . ?
C10A C15A H15B 120.0 . . ?
H16D C16A H16E 109.5 . . ?
H16D C16A H16F 109.5 . . ?
H16E C16A H16F 109.5 . . ?
N4 C17 C24 109.8(8) . . ?
N4 C17 C18 113.9(8) . . ?
C24 C17 C18 107.4(9) . . ?
N4 C17 H17A 108.5 . . ?
C24 C17 H17A 108.5 . . ?
C18 C17 H17A 108.5 . . ?
C19 C18 C23 120.0 . . ?
C19 C18 C17 117.0(7) . . ?
C23 C18 C17 123.0(7) . . ?
C18 C19 C20 120.0 . . ?
C18 C19 H19A 120.0 . . ?
C20 C19 H19A 120.0 . . ?
C21 C20 C19 120.0 . . ?
C21 C20 H20A 120.0 . . ?
C19 C20 H20A 120.0 . . ?
C20 C21 C22 120.0 . . ?
C20 C21 H21A 120.0 . . ?
C22 C21 H21A 120.0 . . ?
C23 C22 C21 120.0 . . ?
C23 C22 H22A 120.0 . . ?
C21 C22 H22A 120.0 . . ?
C22 C23 C18 120.0 . . ?
C22 C23 H23A 120.0 . . ?
C18 C23 H23A 120.0 . . ?
C19A C18A C23A 120.0 . . ?
C20A C19A C18A 120.0 . . ?
C20A C19A H19B 120.0 . . ?
C18A C19A H19B 120.0 . . ?
C19A C20A C21A 120.0 . . ?
C19A C20A H20B 120.0 . . ?
C21A C20A H20B 120.0 . . ?
C22A C21A C20A 120.0 . . ?
C22A C21A H21B 120.0 . . ?
C20A C21A H21B 120.0 . . ?
C21A C22A C23A 120.0 . . ?
C21A C22A H22B 120.0 . . ?
C23A C22A H22B 120.0 . . ?
C22A C23A C18A 120.0 . . ?
C22A C23A H23B 120.0 . . ?
C18A C23A H23B 120.0 . . ?
H24D C24A H24E 109.5 . . ?
H24D C24A H24F 109.5 . . ?
H24E C24A H24F 109.5 . . ?
Gd1 O1W H1W 123(5) . . ?

loop_
_geom_bond_atom_site_label_1
_geom_bond_atom_site_label_2
_geom_bond_distance
_geom_bond_site_symmetry_2
_geom_bond_publ_flag
Gd1 O2 2.341(4) 7 ?
Gd1 O2 2.341(4) . ?
Gd1 O1 2.369(4) . ?
Gd1 O1 2.369(4) 7 ?
Gd1 O1W 2.380(5) . ?
Gd1 N1 2.708(5) 7 ?
Gd1 N1 2.708(5) . ?
Gd1 N2 2.740(5) 7 ?
Gd1 N2 2.740(5) . ?
N1 C5 1.467(8) . ?
N1 C4 1.483(8) 7 ?
N1 C1 1.500(9) . ?
N2 C2 1.472(8) . ?
N2 C7 1.487(8) . ?
N2 C3 1.490(9) . ?
N3 C6 1.326(8) . ?
N3 C9 1.455(10) . ?
N3 H3C 0.8600 . ?
N4 C8 1.340(8) . ?
N4 C17 1.477(9) . ?
N4 H4C 0.8600 . ?
O1 C6 1.241(8) . ?
O2 C8 1.240(7) . ?
C1 C2 1.501(11) . ?
C1 H1A 0.9700 . ?
C1 H1B 0.9700 . ?
C2 H2A 0.9700 . ?
C2 H2B 0.9700 . ?
C3 C4 1.520(9) . ?
C3 H3A 0.9700 . ?
C3 H3B 0.9700 . ?
C4 N1 1.483(8) 7 ?
C4 H4A 0.9700 . ?
C4 H4B 0.9700 . ?
C5 C6 1.494(9) . ?
C5 H5A 0.9700 . ?
C5 H5B 0.9700 . ?
C7 C8 1.494(9) . ?
C7 H7A 0.9700 . ?
C7 H7B 0.9700 . ?
C9 C10 1.564(11) . ?
C9 C16 1.578(16) . ?
C9 H9A 0.9800 . ?
C10 C11 1.3900 . ?
C10 C15 1.3900 . ?
C11 C12 1.3900 . ?
C11 H11A 0.9300 . ?
C12 C13 1.3900 . ?
C12 H12A 0.9300 . ?
C13 C14 1.3900 . ?
C13 H13A 0.9300 . ?
C14 C15 1.3900 . ?
C14 H14A 0.9300 . ?
C15 H15A 0.9300 . ?
C16 H16A 0.9600 . ?
C16 H16B 0.9600 . ?
C16 H16C 0.9600 . ?
C10A C11A 1.3900 . ?
C10A C15A 1.3900 . ?
C11A C12A 1.3900 . ?
C11A H11B 0.9300 . ?
C12A C13A 1.3900 . ?
C12A H12B 0.9300 . ?
C13A C14A 1.3900 . ?
C13A H13B 0.9300 . ?
C14A C15A 1.3900 . ?
C14A H14B 0.9300 . ?
C15A H15B 0.9300 . ?
C16A H16D 0.9600 . ?
C16A H16E 0.9600 . ?
C16A H16F 0.9600 . ?
C17 C24 1.518(18) . ?
C17 C18 1.523(10) . ?
C17 H17A 0.9800 . ?
C18 C19 1.3900 . ?
C18 C23 1.3900 . ?
C19 C20 1.3900 . ?
C19 H19A 0.9300 . ?
C20 C21 1.3900 . ?
C20 H20A 0.9300 . ?
C21 C22 1.3900 . ?
C21 H21A 0.9300 . ?
C22 C23 1.3900 . ?
C22 H22A 0.9300 . ?
C23 H23A 0.9300 . ?
C24 H24A 0.9600 . ?
C24 H24B 0.9600 . ?
C24 H24C 0.9600 . ?
C18A C19A 1.3900 . ?
C18A C23A 1.3900 . ?
C19A C20A 1.3900 . ?
C19A H19B 0.9300 . ?
C20A C21A 1.3900 . ?
C20A H20B 0.9300 . ?
C21A C22A 1.3900 . ?
C21A H21B 0.9300 . ?
C22A C23A 1.3900 . ?
C22A H22B 0.9300 . ?
C23A H23B 0.9300 . ?
C24A H24D 0.9600 . ?
C24A H24E 0.9600 . ?
C24A H24F 0.9600 . ?
O1W H1W 0.898(10) . ?

loop_
_geom_hbond_atom_site_label_D
_geom_hbond_atom_site_label_H
_geom_hbond_atom_site_label_A
_geom_hbond_distance_DH
_geom_hbond_distance_HA
_geom_hbond_distance_DA
_geom_hbond_angle_DHA
_geom_hbond_site_symmetry_A
O1W H1W Br1 0.898(10) 2.45(3) 3.301(4) 159(8) .

loop_
_geom_torsion_atom_site_label_1
_geom_torsion_atom_site_label_2
_geom_torsion_atom_site_label_3
_geom_torsion_atom_site_label_4
_geom_torsion
_geom_torsion_site_symmetry_1
_geom_torsion_site_symmetry_2
_geom_torsion_site_symmetry_3
_geom_torsion_site_symmetry_4
_geom_torsion_publ_flag
O2 Gd1 N1 C5 85.4(4) 7 . . . ?
O2 Gd1 N1 C5 -67.7(4) . . . . ?
O1 Gd1 N1 C5 25.5(4) . . . . ?
O1 Gd1 N1 C5 -130.2(4) 7 . . . ?
O1W Gd1 N1 C5 -14.7(4) . . . . ?
N1 Gd1 N1 C5 165.3(4) 7 . . . ?
N2 Gd1 N1 C5 107.2(4) 7 . . . ?
N2 Gd1 N1 C5 -136.2(4) . . . . ?
O2 Gd1 N1 C4 -33.9(5) 7 . . 7 ?
O2 Gd1 N1 C4 173.0(4) . . . 7 ?
O1 Gd1 N1 C4 -93.8(4) . . . 7 ?
O1 Gd1 N1 C4 110.5(4) 7 . . 7 ?
O1W Gd1 N1 C4 -134.0(4) . . . 7 ?
N1 Gd1 N1 C4 46.0(4) 7 . . 7 ?
N2 Gd1 N1 C4 -12.1(4) 7 . . 7 ?
N2 Gd1 N1 C4 104.5(4) . . . 7 ?
O2 Gd1 N1 C1 -156.9(5) 7 . . . ?
O2 Gd1 N1 C1 50.0(5) . . . . ?
O1 Gd1 N1 C1 143.2(5) . . . . ?
O1 Gd1 N1 C1 -12.5(6) 7 . . . ?
O1W Gd1 N1 C1 103.0(5) . . . . ?
N1 Gd1 N1 C1 -77.0(5) 7 . . . ?
N2 Gd1 N1 C1 -135.1(5) 7 . . . ?
N2 Gd1 N1 C1 -18.5(5) . . . . ?
O2 Gd1 N2 C2 112.2(4) 7 . . . ?
O2 Gd1 N2 C2 -94.6(4) . . . . ?
O1 Gd1 N2 C2 -31.6(5) . . . . ?
O1 Gd1 N2 C2 173.7(4) 7 . . . ?
O1W Gd1 N2 C2 -132.9(4) . . . . ?
N1 Gd1 N2 C2 104.2(4) 7 . . . ?
N1 Gd1 N2 C2 -10.3(4) . . . . ?
N2 Gd1 N2 C2 47.1(4) 7 . . . ?
O2 Gd1 N2 C7 -127.3(4) 7 . . . ?
O2 Gd1 N2 C7 25.8(4) . . . . ?
O1 Gd1 N2 C7 88.9(4) . . . . ?
O1 Gd1 N2 C7 -65.8(4) 7 . . . ?
O1W Gd1 N2 C7 -12.5(5) . . . . ?
N1 Gd1 N2 C7 -135.4(4) 7 . . . ?
N1 Gd1 N2 C7 110.1(4) . . . . ?
N2 Gd1 N2 C7 167.5(5) 7 . . . ?
O2 Gd1 N2 C3 -8.5(6) 7 . . . ?
O2 Gd1 N2 C3 144.7(5) . . . . ?
O1 Gd1 N2 C3 -152.2(4) . . . . ?
O1 Gd1 N2 C3 53.1(4) 7 . . . ?
O1W Gd1 N2 C3 106.4(4) . . . . ?
N1 Gd1 N2 C3 -16.5(4) 7 . . . ?
N1 Gd1 N2 C3 -131.0(5) . . . . ?
N2 Gd1 N2 C3 -73.6(4) 7 . . . ?
O2 Gd1 O1 C6 -148.6(5) 7 . . . ?
O2 Gd1 O1 C6 63.8(5) . . . . ?
O1 Gd1 O1 C6 137.3(5) 7 . . . ?
O1W Gd1 O1 C6 137.3(5) . . . . ?
N1 Gd1 O1 C6 -89.0(6) 7 . . . ?
N1 Gd1 O1 C6 -11.6(5) . . . . ?
N2 Gd1 O1 C6 -83.3(5) 7 . . . ?
N2 Gd1 O1 C6 9.9(6) . . . . ?
O2 Gd1 O2 C8 134.3(5) 7 . . . ?
O1 Gd1 O2 C8 -150.9(5) . . . . ?
O1 Gd1 O2 C8 58.8(5) 7 . . . ?
O1W Gd1 O2 C8 134.3(5) . . . . ?
N1 Gd1 O2 C8 6.8(6) 7 . . . ?
N1 Gd1 O2 C8 -85.8(5) . . . . ?
N2 Gd1 O2 C8 -93.4(6) 7 . . . ?
N2 Gd1 O2 C8 -15.3(5) . . . . ?
C5 N1 C1 C2 163.0(6) . . . . ?
C4 N1 C1 C2 -77.5(8) 7 . . . ?
Gd1 N1 C1 C2 46.7(7) . . . . ?
C7 N2 C2 C1 -78.2(7) . . . . ?
C3 N2 C2 C1 161.6(6) . . . . ?
Gd1 N2 C2 C1 39.5(7) . . . . ?
N1 C1 C2 N2 -60.0(9) . . . . ?
C2 N2 C3 C4 -78.6(7) . . . . ?
C7 N2 C3 C4 160.6(6) . . . . ?
Gd1 N2 C3 C4 44.0(7) . . . . ?
N2 C3 C4 N1 -59.2(9) . . . 7 ?
C4 N1 C5 C6 83.8(7) 7 . . . ?
C1 N1 C5 C6 -156.5(6) . . . . ?
Gd1 N1 C5 C6 -37.2(6) . . . . ?
Gd1 O1 C6 N3 179.7(5) . . . . ?
Gd1 O1 C6 C5 -6.0(9) . . . . ?
C9 N3 C6 O1 4.0(11) . . . . ?
C9 N3 C6 C5 -170.5(7) . . . . ?
N1 C5 C6 O1 32.8(9) . . . . ?
N1 C5 C6 N3 -152.7(6) . . . . ?
C2 N2 C7 C8 86.6(7) . . . . ?
C3 N2 C7 C8 -154.0(6) . . . . ?
Gd1 N2 C7 C8 -34.5(6) . . . . ?
Gd1 O2 C8 N4 -177.3(5) . . . . ?
Gd1 O2 C8 C7 0.4(9) . . . . ?
C17 N4 C8 O2 7.1(10) . . . . ?
C17 N4 C8 C7 -170.6(7) . . . . ?
N2 C7 C8 O2 27.4(9) . . . . ?
N2 C7 C8 N4 -154.9(6) . . . . ?
C6 N3 C9 C10 -79.8(9) . . . . ?
C6 N3 C9 C16 166.1(8) . . . . ?
N3 C9 C10 C11 124.4(8) . . . . ?
C16 C9 C10 C11 -125.7(9) . . . . ?
N3 C9 C10 C15 -57.7(9) . . . . ?
C16 C9 C10 C15 52.2(11) . . . . ?
C15 C10 C11 C12 0.0 . . . . ?
C9 C10 C11 C12 177.9(9) . . . . ?
C10 C11 C12 C13 0.0 . . . . ?
C11 C12 C13 C14 0.0 . . . . ?
C12 C13 C14 C15 0.0 . . . . ?
C13 C14 C15 C10 0.0 . . . . ?
C11 C10 C15 C14 0.0 . . . . ?
C9 C10 C15 C14 -177.9(10) . . . . ?
C15A C10A C11A C12A 0.0 . . . . ?
C10A C11A C12A C13A 0.0 . . . . ?
C11A C12A C13A C14A 0.0 . . . . ?
C12A C13A C14A C15A 0.0 . . . . ?
C13A C14A C15A C10A 0.0 . . . . ?
C11A C10A C15A C14A 0.0 . . . . ?
C8 N4 C17 C24 174.5(8) . . . . ?
C8 N4 C17 C18 -65.0(10) . . . . ?
N4 C17 C18 C19 130.7(7) . . . . ?
C24 C17 C18 C19 -107.4(9) . . . . ?
N4 C17 C18 C23 -49.1(10) . . . . ?
C24 C17 C18 C23 72.8(11) . . . . ?
C23 C18 C19 C20 0.0 . . . . ?
C17 C18 C19 C20 -179.8(10) . . . . ?
C18 C19 C20 C21 0.0 . . . . ?
C19 C20 C21 C22 0.0 . . . . ?
C20 C21 C22 C23 0.0 . . . . ?
C21 C22 C23 C18 0.0 . . . . ?
C19 C18 C23 C22 0.0 . . . . ?
C17 C18 C23 C22 179.8(11) . . . . ?
C23A C18A C19A C20A 0.0 . . . . ?
C18A C19A C20A C21A 0.0 . . . . ?
C19A C20A C21A C22A 0.0 . . . . ?
C20A C21A C22A C23A 0.0 . . . . ?
C21A C22A C23A C18A 0.0 . . . . ?
C19A C18A C23A C22A 0.0 . . . . ?
